data_2016855
loop_
_publ_author_name
'Redhammer, G\"unther J.'
'Roth, Georg'
'Amthauer, Georg'

_publ_section_title
;
 Chromium-based clinopyroxene-type germanates NaCrGe~2~O~6~ and
 LiCrGe~2~O~6~ at 298K
;
_journal_coden_ASTM ACSCEE
_journal_coeditor_code FA3169
_journal_issue 12
_journal_name_full
;
 Acta Crystallographica, Section C: Crystal Structure Communications
;
_journal_page_first i97
_journal_page_last i102
_journal_paper_doi 10.1107/S0108270108037633
_journal_volume 64
_journal_year 2008
_chemical_formula_iupac 'Li Cr Ge2 O6'
_chemical_formula_moiety 'Cr Ge2 O6, Li'
_chemical_formula_sum 'Cr Ge2 Li O6'
_chemical_formula_weight 300.12
_chemical_name_systematic 'lithium chromium digermanate'
_space_group_crystal_system monoclinic
_space_group_IT_number 14
_space_group_name_Hall '-P 2ybc'
_space_group_name_H-M_alt 'P 1 21/c 1'
_symmetry_space_group_name_Hall '-P 2ybc'
_symmetry_space_group_name_H-M 'P 1 21/c 1'
_audit_creation_method 'WinGX routine CIF_UPDATE'
_cell_angle_alpha 90
_cell_angle_beta 108.905(4)
_cell_angle_gamma 90
_cell_formula_units_Z 4
_cell_length_a 9.7989(7)
_cell_length_b 8.7190(7)
_cell_length_c 5.3410(4)
_cell_measurement_reflns_used 5160
_cell_measurement_temperature 295(2)
_cell_measurement_theta_max 28.8
_cell_measurement_theta_min 3.21
_cell_volume 431.70(6)
_computing_cell_refinement 'SAINT-Plus (Bruker, 2001)'
_computing_data_collection 'SMART (Bruker, 2001)'
_computing_data_reduction 'SAINT-Plus (Bruker, 2001)'
_computing_molecular_graphics 'DIAMOND (Pennington, 1999)'
_computing_publication_material 'WinGX (Farrugia, 1999)'
_computing_structure_refinement 'SHELXL97 (Sheldrick, 2008)'
_computing_structure_solution 'SHELXS97 (Sheldrick, 2008)'
_database_code_amcsd 0010349
_diffrn_measured_fraction_theta_full 0.944
_diffrn_measured_fraction_theta_max 0.944
_diffrn_measurement_device '3-circle diffractometer'
_diffrn_measurement_device_type 'SMART APEX'
_diffrn_measurement_method 'rotation, \w-scans at 4 different \f positions'
_diffrn_radiation_type MoK\a
_diffrn_radiation_wavelength 0.71073
_diffrn_reflns_av_R_equivalents 0.0514
_diffrn_reflns_limit_h_max 13
_diffrn_reflns_limit_h_min -13
_diffrn_reflns_limit_k_max 11
_diffrn_reflns_limit_k_min -11
_diffrn_reflns_limit_l_max 6
_diffrn_reflns_limit_l_min -7
_diffrn_reflns_number 5160
_diffrn_reflns_theta_full 28.8
_diffrn_reflns_theta_max 28.8
_diffrn_reflns_theta_min 3.21
_diffrn_standards_decay_% 0
_diffrn_standards_interval_count 0
_diffrn_standards_interval_time 0
_diffrn_standards_number 0
_exptl_absorpt_coefficient_mu 16.249
_exptl_absorpt_correction_T_max 0.295
_exptl_absorpt_correction_T_min 0.12
_exptl_absorpt_correction_type numerical
_exptl_absorpt_process_details 'via equivalents using X-SHAPE (Stoe & Cie, 1996)'
_exptl_crystal_colour green
_exptl_crystal_density_diffrn 4.618
_exptl_crystal_density_method 'not measured'
_exptl_crystal_description prismatic
_exptl_crystal_F_000 556
_exptl_crystal_size_max 0.14
_exptl_crystal_size_mid 0.13
_exptl_crystal_size_min 0.07
_refine_diff_density_max 1.345
_refine_diff_density_min -0.71
_refine_ls_extinction_coef 0.0509(18)
_refine_ls_extinction_expression Fc^*^=kFc[1+0.001xFc^2^\l^3^/sin(2\q)]^-1/4^
_refine_ls_extinction_method SHELXL
_refine_ls_goodness_of_fit_ref 1.115
_refine_ls_hydrogen_treatment noref
_refine_ls_matrix_type full
_refine_ls_number_parameters 92
_refine_ls_number_reflns 1064
_refine_ls_number_restraints 0
_refine_ls_restrained_S_all 1.115
_refine_ls_R_factor_gt 0.0261
_refine_ls_shift/su_max 0
_refine_ls_structure_factor_coef Fsqd
_refine_ls_weighting_details 'calc w=1/[\s^2^(Fo^2^)+(0.0363P)^2^+0.6726P] where P=(Fo^2^+2Fc^2^)/3'
_refine_ls_weighting_scheme calc
_refine_ls_wR_factor_ref 0.0679
_reflns_number_gt 1001
_reflns_number_total 1064
_reflns_threshold_expression I>2\s(I)
_cod_data_source_file fa3169.cif
_cod_data_source_block II
_cod_database_code 2016855
_cod_database_fobs_code 2016855
_amcsd_formula_title LiCrGe2O6

loop_
_space_group_symop_operation_xyz
'x, y, z'
'-x, y+1/2, -z+1/2'
'-x, -y, -z'
'x, -y-1/2, z-1/2'

loop_
_atom_site_type_symbol
_atom_site_label
_atom_site_fract_x
_atom_site_fract_y
_atom_site_fract_z
_atom_site_U_iso_or_equiv
_atom_site_adp_type
_atom_site_calc_flag
_atom_site_refinement_flags
_atom_site_occupancy
Li Li1 0.2571(6) 0.4859(8) 0.7210(12) 0.0173(14) Uani d . 1
Cr Cr1 0.25128(5) 0.65992(6) 0.21270(11) 0.00447(17) Uani d P 1
Ge Ge1A 0.04680(3) 0.34443(4) 0.27339(7) 0.00566(15) Uani d . 1
Ge Ge1B 0.55421(3) 0.84164(4) 0.22963(7) 0.00545(15) Uani d . 1
O O1A -0.1427(2) 0.3325(2) 0.1732(5) 0.0060(5) Uani d . 1
O O2A 0.1142(3) 0.5259(3) 0.2830(5) 0.0124(5) Uani d . 1
O O3A 0.1176(2) 0.2906(3) 0.6079(4) 0.0091(4) Uani d . 1
O O1B 0.3641(3) 0.8321(2) 0.1050(5) 0.0071(5) Uani d . 1
O O2B 0.6308(3) 1.0072(2) 0.3861(4) 0.0087(5) Uani d . 1
O O3B 0.6129(2) 0.6891(3) 0.4552(4) 0.0081(5) Uani d . 1

loop_
_atom_site_aniso_label
_atom_site_aniso_U_11
_atom_site_aniso_U_22
_atom_site_aniso_U_33
_atom_site_aniso_U_12
_atom_site_aniso_U_13
_atom_site_aniso_U_23
Li1 0.017(3) 0.014(3) 0.020(3) 0.001(2) 0.004(3) 0.000(2)
Cr1 0.0052(3) 0.0043(3) 0.0040(3) -0.00009(15) 0.0017(2) 0.00018(15)
Ge1A 0.0060(2) 0.0059(2) 0.0051(2) -0.00082(10) 0.00172(15) -0.00021(10)
Ge1B 0.0061(2) 0.0056(2) 0.0044(2) -0.00078(10) 0.00129(14) -0.00029(10)
O1A 0.0040(10) 0.0076(10) 0.0056(12) -0.0015(7) 0.0005(9) -0.0001(7)
O2A 0.0139(12) 0.0090(11) 0.0166(13) -0.0042(9) 0.0081(10) -0.0021(9)
O3A 0.0107(10) 0.0115(11) 0.0048(10) -0.0015(8) 0.0020(8) 0.0025(9)
O1B 0.0068(10) 0.0079(10) 0.0059(12) -0.0021(8) 0.0011(9) 0.0006(8)
O2B 0.0109(10) 0.0086(10) 0.0068(11) -0.0041(8) 0.0033(9) -0.0017(8)
O3B 0.0097(10) 0.0087(10) 0.0066(11) 0.0027(8) 0.0037(9) 0.0037(8)

loop_
_atom_type_symbol
_atom_type_description
_atom_type_scat_dispersion_real
_atom_type_scat_dispersion_imag
_atom_type_scat_source
Li Li -0.0003 0.0001 'International Tables Vol C Tables 4.2.6.8 and 6.1.1.4'
O O 0.0106 0.006 'International Tables Vol C Tables 4.2.6.8 and 6.1.1.4'
Cr Cr 0.3209 0.6236 'International Tables Vol C Tables 4.2.6.8 and 6.1.1.4'
Ge Ge 0.1547 1.8001 'International Tables Vol C Tables 4.2.6.8 and 6.1.1.4'

loop_
_geom_angle_atom_site_label_1
_geom_angle_atom_site_label_2
_geom_angle_atom_site_label_3
_geom_angle_site_symmetry_1
_geom_angle_site_symmetry_3
_geom_angle
O2B Li1 O1B 2_646 4_576 94.6(3)
O2B Li1 O1A 2_646 3_566 79.2(2)
O1B Li1 O1A 4_576 3_566 82.7(3)
O2B Li1 O3A 2_646 . 116.4(3)
O1B Li1 O3A 4_576 . 148.1(3)
O1A Li1 O3A 3_566 . 108.9(3)
O2B Li1 O2A 2_646 . 165.5(4)
O1B Li1 O2A 4_576 . 77.6(2)
O1A Li1 O2A 3_566 . 87.6(2)
O3A Li1 O2A . . 73.5(2)
O2B Li1 O3B 2_646 3_666 106.7(3)
O1B Li1 O3B 4_576 3_666 89.1(2)
O1A Li1 O3B 3_566 3_666 170.3(3)
O3A Li1 O3B . 3_666 75.7(2)
O2A Li1 O3B . 3_666 85.6(2)
O2A Cr1 O2B . 2_645 98.76(11)
O2A Cr1 O1A . 3_565 92.86(10)
O2B Cr1 O1A 2_645 3_565 84.66(10)
O2A Cr1 O1B . 4_576 90.04(10)
O2B Cr1 O1B 2_645 4_576 97.51(9)
O1A Cr1 O1B 3_565 4_576 176.08(10)
O2A Cr1 O1A . 2 85.68(10)
O2B Cr1 O1A 2_645 2 175.01(9)
O1A Cr1 O1A 3_565 2 97.42(9)
O1B Cr1 O1A 4_576 2 80.15(10)
O2A Cr1 O1B . . 168.60(10)
O2B Cr1 O1B 2_645 . 90.18(10)
O1A Cr1 O1B 3_565 . 80.88(10)
O1B Cr1 O1B 4_576 . 95.82(9)
O1A Cr1 O1B 2 . 85.69(10)
O2A Ge1A O3A . 4_565 115.26(11)
O2A Ge1A O3A . . 101.27(12)
O3A Ge1A O3A 4_565 . 104.13(8)
O2A Ge1A O1A . . 115.01(11)
O3A Ge1A O1A 4_565 . 111.05(10)
O3A Ge1A O1A . . 108.85(11)
O2B Ge1B O3B . 4_575 108.93(10)
O2B Ge1B O3B . . 107.96(11)
O3B Ge1B O3B 4_575 . 109.41(8)
O2B Ge1B O1B . . 117.73(10)
O3B Ge1B O1B 4_575 . 105.56(11)
O3B Ge1B O1B . . 107.04(10)

loop_
_geom_bond_atom_site_label_1
_geom_bond_atom_site_label_2
_geom_bond_site_symmetry_2
_geom_bond_distance
Li1 O2B 2_646 2.038(6)
Li1 O1B 4_576 2.103(7)
Li1 O1A 3_566 2.119(7)
Li1 O3A . 2.145(7)
Li1 O2A . 2.331(7)
Li1 O3B 3_666 2.369(7)
Cr1 O2A . 1.907(2)
Cr1 O2B 2_645 1.944(2)
Cr1 O1A 3_565 1.991(2)
Cr1 O1B 4_576 2.029(2)
Cr1 O1A 2 2.047(2)
Cr1 O1B . 2.054(2)
Ge1A O2A . 1.709(2)
Ge1A O3A 4_565 1.745(2)
Ge1A O3A . 1.758(2)
Ge1A O1A . 1.761(2)
Ge1B O2B . 1.714(2)
Ge1B O3B 4_575 1.760(2)
Ge1B O3B . 1.761(2)
Ge1B O1B . 1.765(2)

loop_
_cod_related_entry_id
_cod_related_entry_database
_cod_related_entry_code
1 AMCSD 0010349
